data_1547659
loop_
_publ_author_name
'Wang, Ya'
'Shi, Chao'
'Han, Xiang-Bin'

_publ_section_title
;
 Mixed Bromine--Chlorine Induced Great Dielectric and Second-Order
 Nonlinear Optical Properties Changes in Phase Transitions Compounds
 [H2mdap][BiBr5(1-x)Cl5x] (x = 0.00--1.00)
;
_journal_issue 41
_journal_name_full 'The Journal of Physical Chemistry C'
_journal_page_first 23039
_journal_paper_doi 10.1021/acs.jpcc.7b05126
_journal_volume 121
_journal_year 2017
_chemical_formula_sum 'C4 H14 Bi Br3.1 Cl1.9 N2'
_chemical_formula_weight 614.20
_space_group_crystal_system orthorhombic
_space_group_IT_number 62
_space_group_name_Hall '-P 2ac 2n'
_space_group_name_H-M_alt 'P n m a'
_symmetry_space_group_name_Hall '-P 2ac 2n'
_symmetry_space_group_name_H-M 'P n m a'
_atom_sites_solution_hydrogens mixed
_audit_creation_method SHELXL-2014/7
_cell_angle_alpha 90
_cell_angle_beta 90
_cell_angle_gamma 90
_cell_formula_units_Z 4
_cell_length_a 17.697(14)
_cell_length_b 7.639(6)
_cell_length_c 10.071(8)
_cell_measurement_reflns_used 1655
_cell_measurement_temperature 293(2)
_cell_measurement_theta_max 27.355
_cell_measurement_theta_min 2.302
_cell_volume 1361.5(19)
_computing_structure_refinement 'SHELXL-2014/7 (Sheldrick, 2014)'
_diffrn_ambient_temperature 293(2)
_diffrn_measured_fraction_theta_full 0.989
_diffrn_measured_fraction_theta_max 0.978
_diffrn_measurement_device_type 'Rigaku, SCXmini'
_diffrn_measurement_method '\w scans'
_diffrn_radiation_type MoK\a
_diffrn_radiation_wavelength 0.71073
_diffrn_reflns_av_R_equivalents 0.0783
_diffrn_reflns_av_unetI/netI 0.0551
_diffrn_reflns_Laue_measured_fraction_full 0.989
_diffrn_reflns_Laue_measured_fraction_max 0.978
_diffrn_reflns_limit_h_max 19
_diffrn_reflns_limit_h_min -22
_diffrn_reflns_limit_k_max 9
_diffrn_reflns_limit_k_min -5
_diffrn_reflns_limit_l_max 13
_diffrn_reflns_limit_l_min -11
_diffrn_reflns_number 9528
_diffrn_reflns_point_group_measured_fraction_full 0.989
_diffrn_reflns_point_group_measured_fraction_max 0.978
_diffrn_reflns_theta_full 25.242
_diffrn_reflns_theta_max 27.355
_diffrn_reflns_theta_min 2.302
_exptl_absorpt_coefficient_mu 22.382
_exptl_absorpt_correction_T_max 0.002
_exptl_absorpt_correction_T_min 0.001
_exptl_absorpt_correction_type multi-scan
_exptl_crystal_colour pale-yellow
_exptl_crystal_density_diffrn 2.996
_exptl_crystal_density_method 'not measured'
_exptl_crystal_description block
_exptl_crystal_F_000 1103.2
_exptl_crystal_size_max 0.34
_exptl_crystal_size_mid 0.3
_exptl_crystal_size_min 0.28
_refine_diff_density_max 3.197
_refine_diff_density_min -3.650
_refine_diff_density_rms 0.454
_refine_ls_extinction_coef 0.0069(14)
_refine_ls_extinction_expression Fc^*^=kFc[1+0.001xFc^2^\l^3^/sin(2\q)]^-1/4^
_refine_ls_extinction_method 'SHELXL-2014/7 (Sheldrick 2014'
_refine_ls_goodness_of_fit_ref 1.178
_refine_ls_hydrogen_treatment constr
_refine_ls_matrix_type full
_refine_ls_number_parameters 78
_refine_ls_number_reflns 1619
_refine_ls_number_restraints 190
_refine_ls_restrained_S_all 1.133
_refine_ls_R_factor_all 0.1267
_refine_ls_R_factor_gt 0.1164
_refine_ls_shift/su_max 0.005
_refine_ls_shift/su_mean 0.001
_refine_ls_structure_factor_coef Fsqd
_refine_ls_weighting_details 'w=1/[\s^2^(Fo^2^)+(0.1640P)^2^+37.0045P] where P=(Fo^2^+2Fc^2^)/3'
_refine_ls_weighting_scheme calc
_refine_ls_wR_factor_gt 0.3070
_refine_ls_wR_factor_ref 0.3169
_reflns_Friedel_coverage 0.000
_reflns_number_gt 1461
_reflns_number_total 1655
_reflns_threshold_expression 'I > 2\s(I)'
_cod_data_source_file jp7b05126_si_002.cif
_cod_data_source_block 0.38_353K
_cod_depositor_comments 'Adding full bibliography for 1547653--1547662.cif.'
_cod_original_formula_sum 'C4 H14 Bi Br3.10 Cl1.90 N2'
_cod_database_code 1547659
_publcif_datablock.id {18c8adb3-3084-4158-a5f5-129e4c052479}

_shelx_shelxl_version_number 2014/7
_shelx_space_group_comment
;
The symmetry employed for this shelxl refinement is uniquely defined
by the following loop, which should always be used as a source of
symmetry information in preference to the above space-group names.
They are only intended as comments.
;

loop_
_space_group_symop_operation_xyz
'x, y, z'
'-x+1/2, -y, z+1/2'
'x+1/2, -y+1/2, -z+1/2'
'-x, y+1/2, -z'
'-x, -y, -z'
'x-1/2, y, -z-1/2'
'-x-1/2, y-1/2, z-1/2'
'x, -y-1/2, z'

loop_
_atom_site_label
_atom_site_type_symbol
_atom_site_fract_x
_atom_site_fract_y
_atom_site_fract_z
_atom_site_U_iso_or_equiv
_atom_site_adp_type
_atom_site_occupancy
_atom_site_site_symmetry_order
_atom_site_calc_flag
_atom_site_refinement_flags_posn
_atom_site_refinement_flags_adp
_atom_site_refinement_flags_occupancy
Bi1 Bi 0.56675(7) 0.7500 0.32818(11) 0.0510(6) Uani 1 2 d S TU P
Br1 Br 0.4412(5) 0.7500 0.1589(8) 0.123(3) Uani 0.62 2 d S TU P
Cl1 Cl 0.4412(5) 0.7500 0.1589(8) 0.123(3) Uani 0.38 2 d S TU P
Br2 Br 0.6216(5) 1.0030(9) 0.1765(6) 0.127(2) Uani 0.62 1 d . U P
Cl2 Cl 0.6216(5) 1.0030(9) 0.1765(6) 0.127(2) Uani 0.38 1 d . U P
Br3 Br 0.7014(4) 0.7500 0.4655(8) 0.101(2) Uani 0.62 2 d S TU P
Cl3 Cl 0.7014(4) 0.7500 0.4655(8) 0.101(2) Uani 0.38 2 d S TU P
Br4 Br 0.5000 1.0000 0.5000 0.186(5) Uani 0.62 2 d S U P
Cl4 Cl 0.5000 1.0000 0.5000 0.186(5) Uani 0.38 2 d S U P
C4 C 0.808(3) 0.7500 1.062(5) 0.118(18) Uani 1 2 d DS TU P
H4A H 0.8553 0.8048 1.0845 0.177 Uiso 0.5 1 calc R U P
H4B H 0.7673 0.8136 1.1018 0.177 Uiso 0.5 1 calc R U P
H4C H 0.8080 0.6316 1.0938 0.177 Uiso 0.5 1 calc R U P
N2 N 0.799(3) 0.7500 0.915(5) 0.143(16) Uani 1 2 d DS TU P
H2A H 0.8044 0.6434 0.8868 0.171 Uiso 0.5 1 d R U P
H2B H 0.8355 0.8115 0.8788 0.171 Uiso 0.5 1 d R U P
N1 N 0.528(3) 0.7500 0.884(7) 0.16(2) Uani 1 2 d DS TU P
H1A H 0.4875 0.7122 0.8411 0.240 Uiso 0.5 1 calc R U P
H1B H 0.5376 0.6796 0.9527 0.240 Uiso 0.5 1 calc R U P
H1C H 0.5201 0.8582 0.9138 0.240 Uiso 0.5 1 calc R U P
C1 C 0.594(3) 0.7500 0.793(6) 0.148(18) Uani 1 2 d DS TU P
H1D H 0.6041 0.8637 0.7657 0.177 Uiso 0.5 1 d R U P
H1E H 0.5785 0.6871 0.7187 0.177 Uiso 0.5 1 d R U P
C2 C 0.668(4) 0.687(11) 0.857(9) 0.148(18) Uani 0.5 1 d D U P
H2C H 0.6903 0.5975 0.7928 0.178 Uiso 0.5 1 d R U P
H2D H 0.6572 0.5975 0.9314 0.178 Uiso 0.5 1 d R U P
C3 C 0.728(3) 0.831(10) 0.865(11) 0.148(17) Uani 0.5 1 d D U P
H3A H 0.7372 0.8989 0.7895 0.178 Uiso 0.5 1 d R U P
H3B H 0.7052 0.9019 0.9284 0.178 Uiso 0.5 1 d R U P

loop_
_atom_site_aniso_label
_atom_site_aniso_U_11
_atom_site_aniso_U_22
_atom_site_aniso_U_33
_atom_site_aniso_U_23
_atom_site_aniso_U_13
_atom_site_aniso_U_12
Bi1 0.0675(10) 0.0508(8) 0.0346(8) 0.000 0.0111(5) 0.000
Br1 0.111(5) 0.171(10) 0.085(5) 0.000 -0.026(4) 0.000
Cl1 0.111(5) 0.171(10) 0.085(5) 0.000 -0.026(4) 0.000
Br2 0.164(5) 0.090(4) 0.128(5) 0.039(3) 0.000(3) -0.019(4)
Cl2 0.164(5) 0.090(4) 0.128(5) 0.039(3) 0.000(3) -0.019(4)
Br3 0.088(4) 0.111(5) 0.103(5) 0.000 -0.017(3) 0.000
Cl3 0.088(4) 0.111(5) 0.103(5) 0.000 -0.017(3) 0.000
Br4 0.174(8) 0.231(12) 0.153(7) -0.111(7) 0.000(5) 0.088(8)
Cl4 0.174(8) 0.231(12) 0.153(7) -0.111(7) 0.000(5) 0.088(8)
C4 0.06(3) 0.16(5) 0.13(3) 0.000 0.00(2) 0.000
N2 0.10(2) 0.19(4) 0.14(3) 0.000 -0.02(2) 0.000
N1 0.12(3) 0.15(5) 0.20(5) 0.000 0.00(3) 0.000
C1 0.09(2) 0.17(4) 0.19(4) 0.000 -0.03(3) 0.000
C2 0.11(2) 0.17(4) 0.17(3) 0.01(3) -0.04(3) -0.004(15)
C3 0.10(2) 0.18(4) 0.16(3) 0.00(3) -0.04(3) -0.009(14)

loop_
_atom_type_symbol
_atom_type_description
_atom_type_scat_dispersion_real
_atom_type_scat_dispersion_imag
_atom_type_scat_source
C C 0.0033 0.0016 'International Tables Vol C Tables 4.2.6.8 and 6.1.1.4'
H H 0.0000 0.0000 'International Tables Vol C Tables 4.2.6.8 and 6.1.1.4'
Bi Bi -4.1077 10.2566 'International Tables Vol C Tables 4.2.6.8 and 6.1.1.4'
Br Br -0.2901 2.4595 'International Tables Vol C Tables 4.2.6.8 and 6.1.1.4'
N N 0.0061 0.0033 'International Tables Vol C Tables 4.2.6.8 and 6.1.1.4'
Cl Cl 0.1484 0.1585 'International Tables Vol C Tables 4.2.6.8 and 6.1.1.4'

loop_
_geom_angle_atom_site_label_1
_geom_angle_atom_site_label_2
_geom_angle_atom_site_label_3
_geom_angle
_geom_angle_site_symmetry_1
_geom_angle_site_symmetry_3
Br2 Bi1 Cl2 93.8 . 8_575
Br2 Bi1 Br2 93.8(3) . 8_575
Cl2 Bi1 Br2 0.0 8_575 8_575
Br2 Bi1 Br3 88.4(2) . .
Cl2 Bi1 Br3 88.4(2) 8_575 .
Br2 Bi1 Br3 88.4(2) 8_575 .
Br2 Bi1 Br1 86.5(2) . .
Cl2 Bi1 Br1 86.5(2) 8_575 .
Br2 Bi1 Br1 86.5(2) 8_575 .
Br3 Bi1 Br1 172.6(3) . .
Br2 Bi1 Br4 90.76(17) . .
Cl2 Bi1 Br4 175.28(18) 8_575 .
Br2 Bi1 Br4 175.28(18) 8_575 .
Br3 Bi1 Br4 93.09(14) . .
Br1 Bi1 Br4 92.35(15) . .
Br2 Bi1 Cl4 175.28(18) . 4_646
Cl2 Bi1 Cl4 90.76(17) 8_575 4_646
Br2 Bi1 Cl4 90.76(17) 8_575 4_646
Br3 Bi1 Cl4 93.09(14) . 4_646
Br1 Bi1 Cl4 92.35(15) . 4_646
Br4 Bi1 Cl4 84.7 . 4_646
Br2 Bi1 Br4 175.28(18) . 4_646
Cl2 Bi1 Br4 90.76(17) 8_575 4_646
Br2 Bi1 Br4 90.76(17) 8_575 4_646
Br3 Bi1 Br4 93.09(14) . 4_646
Br1 Bi1 Br4 92.35(15) . 4_646
Br4 Bi1 Br4 84.70(6) . 4_646
Cl4 Bi1 Br4 0.0 4_646 4_646
Bi1 Br4 Bi1 180.0 5_676 .
C3 N2 C3 49(7) 8_575 .
C3 N2 C4 116(6) 8_575 .
C3 N2 C4 116(6) . .
N1 C1 C2 114(6) . 8_575
N1 C1 C2 114(6) . .
C2 C1 C2 37(7) 8_575 .
C3 C2 C2 98(8) 8_575 8_575
C3 C2 C3 53(8) 8_575 .
C2 C2 C3 44(3) 8_575 .
C3 C2 C1 156(10) 8_575 .
C2 C2 C1 72(3) 8_575 .
C3 C2 C1 113(5) . .
C2 C3 C3 82(8) 8_575 8_575
C2 C3 N2 144(10) 8_575 .
C3 C3 N2 65(3) 8_575 .
C2 C3 C2 38(9) 8_575 .
C3 C3 C2 44(3) 8_575 .
N2 C3 C2 108(5) . .

loop_
_geom_bond_atom_site_label_1
_geom_bond_atom_site_label_2
_geom_bond_distance
_geom_bond_site_symmetry_2
Bi1 Br2 2.648(6) .
Bi1 Cl2 2.648(6) 8_575
Bi1 Br2 2.648(6) 8_575
Bi1 Br3 2.755(7) .
Bi1 Br1 2.800(8) .
Bi1 Br4 2.8349(16) .
Bi1 Cl4 2.8349(16) 4_646
Bi1 Br4 2.8349(16) 4_646
Br4 Bi1 2.8349(16) 5_676
C4 N2 1.488(10) .
N2 C3 1.488(10) 8_575
N2 C3 1.488(10) .
N1 C1 1.491(10) .
C1 C2 1.529(10) 8_575
C1 C2 1.529(10) .
C2 C3 1.07(7) 8_575
C2 C2 0.96(17) 8_575
C2 C3 1.531(10) .
C3 C2 1.07(7) 8_575
C3 C3 1.24(15) 8_575
